data_4346500
loop_
_publ_author_name
'Ida, Yumi'
'Ghosh, Soumavo'
'Ghosh, Ashutosh'
'Nojiri, Hiroyuki'
'Ishida, Takayuki'

_publ_section_title
;
 Strong ferromagnetic exchange interactions in hinge-like Dy(O2Cu)2
 complexes involving double oxygen bridges.
;
_journal_issue 19
_journal_name_full 'Inorganic chemistry'
_journal_page_first 9543
_journal_page_last 9555
_journal_paper_doi 10.1021/acs.inorgchem.5b01583
_journal_volume 54
_journal_year 2015
_chemical_formula_moiety 'C44 H40 Cu2 Dy N9 O13, C H4 O, H2 O '
_chemical_formula_sum 'C45 H46 Cu2 Dy N9 O15'
_chemical_formula_weight 1242.49
_chemical_name_common polymeric_DyCu2
_chemical_name_systematic
;
{[{Cu(salpn)}2Dy(NO3)3bpy](MeOH)(H2O)}n
;
_space_group_IT_number 15
_space_group_name_Hall '-C 2yc'
_space_group_name_H-M_alt 'C 1 2/c 1'
_symmetry_cell_setting monoclinic
_symmetry_space_group_name_H-M 'C 1 2/c 1'
_atom_sites_solution_hydrogens geom
_atom_sites_solution_primary direct
_atom_sites_solution_secondary difmap
_audit_creation_method SHELXL-97
_cell_angle_alpha 90.00
_cell_angle_beta 113.080(4)
_cell_angle_gamma 90.00
_cell_formula_units_Z 4
_cell_length_a 15.334(6)
_cell_length_b 25.950(10)
_cell_length_c 15.975(9)
_cell_measurement_temperature 293(2)
_cell_measurement_theta_max 25.21
_cell_measurement_theta_min 1.57
_cell_volume 5848(5)
_computing_cell_refinement 'Bruker SMART APEX2'
_computing_data_collection 'Bruker SMART APEX2'
_computing_data_reduction 'Bruker SAINT'
_computing_molecular_graphics 'Ortep-3 for Windows (Farrugia, 1997)'
_computing_publication_material 'WINGX V1.80.03'
_computing_structure_refinement 'SHELXL-97 (Sheldrick, 1997)'
_computing_structure_solution 'SHELXS-97 (Sheldrick, 1990)'
_diffrn_ambient_temperature 293(2)
_diffrn_measured_fraction_theta_full 0.965
_diffrn_measured_fraction_theta_max 0.965
_diffrn_measurement_device_type 'CCD area detector'
_diffrn_measurement_method 'phi and omega scans'
_diffrn_radiation_monochromator graphite
_diffrn_radiation_source 'fine-focus sealed tube'
_diffrn_radiation_type MoK\a
_diffrn_radiation_wavelength 0.71073
_diffrn_reflns_av_R_equivalents 0.0586
_diffrn_reflns_av_sigmaI/netI 0.0762
_diffrn_reflns_limit_h_max 17
_diffrn_reflns_limit_h_min -18
_diffrn_reflns_limit_k_max 30
_diffrn_reflns_limit_k_min -29
_diffrn_reflns_limit_l_max 18
_diffrn_reflns_limit_l_min -18
_diffrn_reflns_number 12581
_diffrn_reflns_theta_full 25.21
_diffrn_reflns_theta_max 25.21
_diffrn_reflns_theta_min 1.57
_exptl_absorpt_coefficient_mu 2.050
_exptl_absorpt_correction_T_max 0.5783
_exptl_absorpt_correction_T_min 0.4271
_exptl_absorpt_correction_type empirical
_exptl_absorpt_process_details sadabs
_exptl_crystal_colour green
_exptl_crystal_density_diffrn 1.411
_exptl_crystal_density_method 'not measured'
_exptl_crystal_description rhombic
_exptl_crystal_F_000 2492
_exptl_crystal_size_max 0.50
_exptl_crystal_size_mid 0.40
_exptl_crystal_size_min 0.30
_refine_diff_density_max 1.909
_refine_diff_density_min -1.992
_refine_diff_density_rms 0.206
_refine_ls_extinction_method none
_refine_ls_goodness_of_fit_ref 1.064
_refine_ls_hydrogen_treatment mixed
_refine_ls_matrix_type full
_refine_ls_number_parameters 327
_refine_ls_number_reflns 5094
_refine_ls_number_restraints 1
_refine_ls_restrained_S_all 1.064
_refine_ls_R_factor_all 0.1089
_refine_ls_R_factor_gt 0.0758
_refine_ls_shift/su_max 0.001
_refine_ls_shift/su_mean 0.000
_refine_ls_structure_factor_coef Fsqd
_refine_ls_weighting_details 'calc w=1/[\s^2^(Fo^2^)+(0.1376P)^2^+33.3221P] where P=(Fo^2^+2Fc^2^)/3'
_refine_ls_weighting_scheme calc
_refine_ls_wR_factor_gt 0.2059
_refine_ls_wR_factor_ref 0.2336
_reflns_number_gt 3606
_reflns_number_total 5094
_reflns_threshold_expression >2sigma(I)
_cod_data_source_file ic5b01583_si_004.cif
_cod_data_source_block 3
_cod_original_cell_volume 5848(4)
_cod_original_sg_symbol_H-M C2/c
_cod_database_code 4346500

loop_
_symmetry_equiv_pos_as_xyz
'x, y, z'
'-x, y, -z+1/2'
'x+1/2, y+1/2, z'
'-x+1/2, y+1/2, -z+1/2'
'-x, -y, -z'
'x, -y, z-1/2'
'-x+1/2, -y+1/2, -z'
'x+1/2, -y+1/2, z-1/2'

loop_
_atom_site_label
_atom_site_type_symbol
_atom_site_fract_x
_atom_site_fract_y
_atom_site_fract_z
_atom_site_U_iso_or_equiv
_atom_site_adp_type
_atom_site_occupancy
_atom_site_symmetry_multiplicity
_atom_site_calc_flag
_atom_site_refinement_flags
Dy1 Dy 0.5000 0.85761(2) 0.2500 0.0437(3) Uani 1 2 d S
Cu1 Cu 0.70535(8) 0.90612(4) 0.39872(8) 0.0461(4) Uani 1 1 d .
O2 O 0.6642(4) 0.8400(3) 0.3339(5) 0.0507(17) Uani 1 1 d .
O1 O 0.6035(4) 0.9298(2) 0.2847(4) 0.0460(15) Uani 1 1 d .
O6 O 0.5102(5) 0.7702(3) 0.3204(5) 0.0603(19) Uani 1 1 d .
C1 C 0.6028(7) 0.9769(3) 0.2511(7) 0.046(2) Uani 1 1 d .
O7 O 0.5000 0.6976(4) 0.2500 0.084(4) Uani 1 2 d S
N2 N 0.7796(6) 0.8698(4) 0.5127(7) 0.058(2) Uani 1 1 d .
O3 O 0.5417(9) 0.8695(4) 0.4185(8) 0.095(3) Uani 1 1 d .
N3 N 0.8232(6) 0.9178(3) 0.3416(7) 0.059(2) Uani 1 1 d .
C17 C 0.7244(7) 0.8010(4) 0.3505(8) 0.052(3) Uani 1 1 d .
C2 C 0.5528(8) 0.9854(4) 0.1574(8) 0.057(3) Uani 1 1 d .
H2 H 0.5248 0.9576 0.1196 0.068 Uiso 1 1 calc R
C12 C 0.7965(8) 0.7926(4) 0.4371(8) 0.058(3) Uani 1 1 d .
N1 N 0.7152(6) 0.9749(3) 0.4549(6) 0.057(2) Uani 1 1 d .
C6 C 0.6474(8) 1.0183(4) 0.3061(9) 0.059(3) Uani 1 1 d .
C20 C 0.9629(7) 0.9199(4) 0.2694(8) 0.055(3) Uani 1 1 d .
C21 C 0.8723(7) 0.9051(5) 0.2197(8) 0.064(3) Uani 1 1 d .
H21 H 0.8552 0.8952 0.1594 0.076 Uiso 1 1 calc R
N5 N 0.5000 0.7435(4) 0.2500 0.060(3) Uani 1 2 d S
C15 C 0.7756(10) 0.7258(5) 0.2936(11) 0.084(4) Uani 1 1 d .
H15 H 0.7697 0.7035 0.2460 0.100 Uiso 1 1 calc R
C7 C 0.6916(9) 1.0157(5) 0.4028(10) 0.070(3) Uani 1 1 d .
H7 H 0.7054 1.0472 0.4328 0.084 Uiso 1 1 calc R
C19 C 0.9813(9) 0.9339(6) 0.3576(11) 0.089(5) Uani 1 1 d .
H19 H 1.0420 0.9446 0.3953 0.107 Uiso 1 1 calc R
C16 C 0.7147(8) 0.7671(4) 0.2781(9) 0.069(3) Uani 1 1 d .
H16 H 0.6676 0.7726 0.2206 0.082 Uiso 1 1 calc R
C11 C 0.8095(8) 0.8242(5) 0.5115(9) 0.067(3) Uani 1 1 d .
H11 H 0.8449 0.8100 0.5682 0.081 Uiso 1 1 calc R
C10 C 0.8009(10) 0.8928(5) 0.6022(9) 0.078(4) Uani 1 1 d .
H10A H 0.8506 0.8728 0.6475 0.094 Uiso 1 1 calc R
H10B H 0.7449 0.8905 0.6162 0.094 Uiso 1 1 calc R
C3 C 0.5444(10) 1.0336(5) 0.1209(10) 0.073(4) Uani 1 1 d .
H3 H 0.5095 1.0387 0.0590 0.087 Uiso 1 1 calc R
C9 C 0.8317(11) 0.9481(7) 0.6093(10) 0.095(5) Uani 1 1 d .
H9A H 0.8558 0.9587 0.6725 0.115 Uiso 1 1 calc R
H9B H 0.8827 0.9514 0.5881 0.115 Uiso 1 1 calc R
C13 C 0.8551(10) 0.7488(5) 0.4487(10) 0.079(4) Uani 1 1 d .
H13 H 0.9009 0.7423 0.5064 0.095 Uiso 1 1 calc R
N4 N 0.4744(9) 0.8605(4) 0.4299(10) 0.084(4) Uani 1 1 d .
C5 C 0.6373(11) 1.0675(5) 0.2653(12) 0.089(4) Uani 1 1 d .
H5 H 0.6661 1.0955 0.3021 0.107 Uiso 1 1 calc R
C18 C 0.9124(9) 0.9322(6) 0.3904(10) 0.085(4) Uani 1 1 d .
H18 H 0.9280 0.9418 0.4506 0.102 Uiso 1 1 calc R
C22 C 0.8043(7) 0.9045(5) 0.2574(9) 0.066(3) Uani 1 1 d .
H22 H 0.7430 0.8942 0.2211 0.079 Uiso 1 1 calc R
O5 O 0.4587(13) 0.8581(7) 0.5017(9) 0.177(8) Uani 1 1 d .
C4 C 0.5892(14) 1.0758(5) 0.1778(14) 0.109(6) Uani 1 1 d .
H4 H 0.5847 1.1087 0.1537 0.131 Uiso 1 1 calc R
C8 C 0.7513(10) 0.9826(6) 0.5542(9) 0.085(4) Uani 1 1 d .
H8A H 0.6995 0.9773 0.5736 0.102 Uiso 1 1 calc R
H8B H 0.7719 1.0181 0.5675 0.102 Uiso 1 1 calc R
C14 C 0.8485(11) 0.7166(5) 0.3825(12) 0.092(5) Uani 1 1 d .
H14 H 0.8896 0.6888 0.3930 0.110 Uiso 1 1 calc R
O4 O 0.4056(9) 0.8518(5) 0.3544(8) 0.110(4) Uani 1 1 d .
O1S O 1.086(3) 0.8970(12) 0.617(2) 0.160(11) Uiso 0.50 1 d PD
H1S H 1.1117 0.9180 0.5953 0.240 Uiso 0.50 1 calc PR
C2S C 1.085(4) 0.8461(15) 0.576(3) 0.17(2) Uiso 0.50 1 d PD
H21S H 1.1366 0.8440 0.5560 0.260 Uiso 0.50 1 calc PR
H23S H 1.0262 0.8414 0.5250 0.260 Uiso 0.50 1 calc PR
H22S H 1.0925 0.8198 0.6205 0.260 Uiso 0.50 1 calc PR
O1W O 0.281(2) 0.8502(9) 0.5075(19) 0.125(8) Uiso 0.50 1 d P

loop_
_atom_site_aniso_label
_atom_site_aniso_U_11
_atom_site_aniso_U_22
_atom_site_aniso_U_33
_atom_site_aniso_U_23
_atom_site_aniso_U_13
_atom_site_aniso_U_12
Dy1 0.0344(4) 0.0320(4) 0.0591(5) 0.000 0.0123(3) 0.000
Cu1 0.0314(6) 0.0414(7) 0.0672(8) -0.0030(5) 0.0213(6) -0.0019(5)
O2 0.035(4) 0.041(4) 0.073(5) 0.005(3) 0.018(3) 0.006(3)
O1 0.034(3) 0.039(4) 0.065(4) 0.003(3) 0.019(3) -0.001(3)
O6 0.063(5) 0.046(4) 0.063(5) -0.007(3) 0.015(4) -0.008(3)
C1 0.042(5) 0.028(5) 0.074(7) 0.003(4) 0.031(5) 0.005(4)
O7 0.102(10) 0.033(6) 0.104(10) 0.000 0.027(8) 0.000
N2 0.046(5) 0.057(6) 0.073(6) 0.003(5) 0.026(5) 0.001(4)
O3 0.112(9) 0.083(7) 0.131(9) 0.017(6) 0.091(8) 0.003(6)
N3 0.039(5) 0.056(5) 0.098(8) -0.010(5) 0.043(5) -0.007(4)
C17 0.039(5) 0.031(5) 0.088(8) 0.001(5) 0.027(5) 0.000(4)
C2 0.062(7) 0.039(6) 0.088(8) 0.001(5) 0.049(6) -0.011(5)
C12 0.045(6) 0.045(6) 0.085(8) 0.011(6) 0.026(6) 0.012(5)
N1 0.047(5) 0.049(5) 0.073(6) -0.020(5) 0.022(4) -0.005(4)
C6 0.050(6) 0.039(6) 0.101(9) 0.003(6) 0.042(6) -0.006(5)
C20 0.041(6) 0.050(6) 0.089(8) -0.005(6) 0.042(6) -0.004(5)
C21 0.041(6) 0.086(8) 0.069(7) 0.010(6) 0.027(5) 0.011(5)
N5 0.059(8) 0.027(7) 0.086(10) 0.000 0.019(7) 0.000
C15 0.086(10) 0.060(8) 0.113(12) -0.022(7) 0.048(9) 0.009(7)
C7 0.068(8) 0.044(7) 0.109(11) -0.019(7) 0.045(7) -0.011(6)
C19 0.051(7) 0.117(12) 0.119(11) -0.045(9) 0.055(8) -0.029(7)
C16 0.050(6) 0.052(7) 0.096(9) -0.012(6) 0.019(6) 0.011(5)
C11 0.061(7) 0.065(8) 0.082(8) 0.020(7) 0.034(6) 0.006(6)
C10 0.080(9) 0.082(10) 0.077(9) 0.000(7) 0.035(7) -0.002(7)
C3 0.084(9) 0.049(7) 0.101(10) 0.025(7) 0.053(8) -0.001(6)
C9 0.078(10) 0.124(13) 0.072(9) -0.022(9) 0.017(7) -0.009(9)
C13 0.072(8) 0.061(8) 0.092(9) 0.017(7) 0.019(7) 0.024(6)
N4 0.057(7) 0.074(8) 0.105(10) -0.005(6) 0.013(7) -0.006(5)
C5 0.099(11) 0.043(7) 0.135(14) -0.002(8) 0.057(10) -0.014(7)
C18 0.057(8) 0.118(12) 0.100(10) -0.046(9) 0.053(7) -0.033(7)
C22 0.027(5) 0.093(9) 0.077(8) 0.004(7) 0.021(5) -0.005(5)
O5 0.184(16) 0.30(2) 0.072(8) -0.036(10) 0.080(10) -0.005(13)
C4 0.155(17) 0.047(8) 0.150(16) 0.031(10) 0.086(14) 0.011(9)
C8 0.086(10) 0.080(9) 0.089(10) -0.033(8) 0.033(8) -0.008(8)
C14 0.089(10) 0.049(8) 0.128(13) -0.002(8) 0.034(10) 0.023(7)
O4 0.094(8) 0.132(10) 0.092(8) -0.004(6) 0.024(7) -0.008(7)

loop_
_atom_type_symbol
_atom_type_description
_atom_type_scat_dispersion_real
_atom_type_scat_dispersion_imag
_atom_type_scat_source
C C 0.0033 0.0016 'International Tables Vol C Tables 4.2.6.8 and 6.1.1.4'
H H 0.0000 0.0000 'International Tables Vol C Tables 4.2.6.8 and 6.1.1.4'
N N 0.0061 0.0033 'International Tables Vol C Tables 4.2.6.8 and 6.1.1.4'
O O 0.0106 0.0060 'International Tables Vol C Tables 4.2.6.8 and 6.1.1.4'
Cu Cu 0.3201 1.2651 'International Tables Vol C Tables 4.2.6.8 and 6.1.1.4'
Dy Dy -0.1892 4.4098 'International Tables Vol C Tables 4.2.6.8 and 6.1.1.4'

loop_
_geom_angle_atom_site_label_1
_geom_angle_atom_site_label_2
_geom_angle_atom_site_label_3
_geom_angle
_geom_angle_site_symmetry_1
_geom_angle_site_symmetry_3
O1 Dy1 O1 75.9(3) . 2_655
O1 Dy1 O2 137.9(2) . 2_655
O1 Dy1 O2 63.8(2) 2_655 2_655
O1 Dy1 O2 63.8(2) . .
O1 Dy1 O2 137.9(2) 2_655 .
O2 Dy1 O2 158.0(3) 2_655 .
O1 Dy1 O6 137.4(2) . 2_655
O1 Dy1 O6 133.6(2) 2_655 2_655
O2 Dy1 O6 73.1(2) 2_655 2_655
O2 Dy1 O6 86.9(2) . 2_655
O1 Dy1 O6 133.6(2) . .
O1 Dy1 O6 137.4(2) 2_655 .
O2 Dy1 O6 86.9(2) 2_655 .
O2 Dy1 O6 73.1(2) . .
O6 Dy1 O6 50.6(3) 2_655 .
O1 Dy1 O3 91.1(3) . 2_655
O1 Dy1 O3 77.8(3) 2_655 2_655
O2 Dy1 O3 69.8(3) 2_655 2_655
O2 Dy1 O3 113.1(3) . 2_655
O6 Dy1 O3 71.8(3) 2_655 2_655
O6 Dy1 O3 122.2(3) . 2_655
O1 Dy1 O3 77.8(3) . .
O1 Dy1 O3 91.1(3) 2_655 .
O2 Dy1 O3 113.1(3) 2_655 .
O2 Dy1 O3 69.8(3) . .
O6 Dy1 O3 122.2(3) 2_655 .
O6 Dy1 O3 71.8(3) . .
O3 Dy1 O3 166.0(4) 2_655 .
O1 Dy1 O4 73.0(3) . 2_655
O1 Dy1 O4 112.6(3) 2_655 2_655
O2 Dy1 O4 111.0(3) 2_655 2_655
O2 Dy1 O4 67.7(3) . 2_655
O6 Dy1 O4 67.3(3) 2_655 2_655
O6 Dy1 O4 106.4(3) . 2_655
O3 Dy1 O4 45.4(4) 2_655 2_655
O3 Dy1 O4 135.7(4) . 2_655
O1 Dy1 O4 112.6(3) . .
O1 Dy1 O4 73.0(3) 2_655 .
O2 Dy1 O4 67.7(3) 2_655 .
O2 Dy1 O4 111.0(3) . .
O6 Dy1 O4 106.4(3) 2_655 .
O6 Dy1 O4 67.3(3) . .
O3 Dy1 O4 135.7(4) 2_655 .
O3 Dy1 O4 45.4(4) . .
O4 Dy1 O4 173.4(5) 2_655 .
O1 Dy1 Cu1 35.35(15) . .
O1 Dy1 Cu1 102.97(15) 2_655 .
O2 Dy1 Cu1 163.52(17) 2_655 .
O2 Dy1 Cu1 35.33(16) . .
O6 Dy1 Cu1 122.17(17) 2_655 .
O6 Dy1 Cu1 98.35(17) . .
O3 Dy1 Cu1 118.9(3) 2_655 .
O3 Dy1 Cu1 54.9(3) . .
O4 Dy1 Cu1 82.7(3) 2_655 .
O4 Dy1 Cu1 99.8(3) . .
O1 Dy1 Cu1 102.97(15) . 2_655
O1 Dy1 Cu1 35.35(15) 2_655 2_655
O2 Dy1 Cu1 35.33(16) 2_655 2_655
O2 Dy1 Cu1 163.52(17) . 2_655
O6 Dy1 Cu1 98.35(17) 2_655 2_655
O6 Dy1 Cu1 122.17(17) . 2_655
O3 Dy1 Cu1 54.9(3) 2_655 2_655
O3 Dy1 Cu1 118.9(3) . 2_655
O4 Dy1 Cu1 99.8(3) 2_655 2_655
O4 Dy1 Cu1 82.7(3) . 2_655
Cu1 Dy1 Cu1 135.97(5) . 2_655
N2 Cu1 O2 91.1(3) . .
N2 Cu1 O1 164.4(3) . .
O2 Cu1 O1 79.2(3) . .
N2 Cu1 N1 95.7(4) . .
O2 Cu1 N1 166.9(3) . .
O1 Cu1 N1 91.7(3) . .
N2 Cu1 N3 99.7(4) . .
O2 Cu1 N3 92.6(3) . .
O1 Cu1 N3 93.0(3) . .
N1 Cu1 N3 97.3(4) . .
N2 Cu1 Dy1 121.1(3) . .
O2 Cu1 Dy1 44.37(18) . .
O1 Cu1 Dy1 44.08(18) . .
N1 Cu1 Dy1 122.9(3) . .
N3 Cu1 Dy1 115.2(3) . .
C17 O2 Cu1 120.3(6) . .
C17 O2 Dy1 139.2(6) . .
Cu1 O2 Dy1 100.3(3) . .
C1 O1 Cu1 122.3(6) . .
C1 O1 Dy1 136.9(6) . .
Cu1 O1 Dy1 100.6(3) . .
N5 O6 Dy1 97.5(6) . .
O1 C1 C6 122.1(10) . .
O1 C1 C2 119.1(9) . .
C6 C1 C2 118.8(9) . .
C11 N2 C10 116.8(11) . .
C11 N2 Cu1 120.8(9) . .
C10 N2 Cu1 122.4(8) . .
N4 O3 Dy1 106.1(11) . .
C22 N3 C18 116.0(9) . .
C22 N3 Cu1 118.3(7) . .
C18 N3 Cu1 125.4(9) . .
O2 C17 C12 122.1(10) . .
O2 C17 C16 118.0(10) . .
C12 C17 C16 119.9(10) . .
C3 C2 C1 121.3(11) . .
C11 C12 C17 122.8(10) . .
C11 C12 C13 119.4(11) . .
C17 C12 C13 117.8(11) . .
C7 N1 C8 118.1(10) . .
C7 N1 Cu1 119.3(8) . .
C8 N1 Cu1 122.7(8) . .
C1 C6 C5 118.0(12) . .
C1 C6 C7 123.9(10) . .
C5 C6 C7 117.5(12) . .
C21 C20 C19 115.2(10) . .
C21 C20 C20 122.0(13) . 2_755
C19 C20 C20 122.9(12) . 2_755
C20 C21 C22 121.2(11) . .
O7 N5 O6 122.8(5) . 2_655
O7 N5 O6 122.8(5) . .
O6 N5 O6 114.4(11) 2_655 .
C16 C15 C14 121.0(13) . .
N1 C7 C6 128.6(11) . .
C18 C19 C20 120.8(12) . .
C15 C16 C17 119.3(12) . .
N2 C11 C12 129.0(12) . .
N2 C10 C9 114.0(11) . .
C2 C3 C4 119.5(14) . .
C8 C9 C10 111.4(13) . .
C14 C13 C12 124.0(13) . .
O3 N4 O5 131.4(15) . .
O3 N4 O4 110.5(16) . .
O5 N4 O4 118.1(15) . .
C4 C5 C6 123.4(14) . .
N3 C18 C19 124.1(13) . .
N3 C22 C21 122.7(11) . .
C5 C4 C3 119.0(13) . .
N1 C8 C9 115.3(11) . .
C13 C14 C15 118.1(12) . .
N4 O4 Dy1 97.7(10) . .

loop_
_geom_bond_atom_site_label_1
_geom_bond_atom_site_label_2
_geom_bond_distance
_geom_bond_site_symmetry_2
Dy1 O1 2.377(6) .
Dy1 O1 2.377(6) 2_655
Dy1 O2 2.387(6) 2_655
Dy1 O2 2.387(6) .
Dy1 O6 2.509(7) 2_655
Dy1 O6 2.509(7) .
Dy1 O3 2.530(11) 2_655
Dy1 O3 2.530(11) .
Dy1 O4 2.606(13) 2_655
Dy1 O4 2.606(13) .
Dy1 Cu1 3.3583(15) .
Dy1 Cu1 3.3583(15) 2_655
Cu1 N2 1.969(10) .
Cu1 O2 1.974(7) .
Cu1 O1 1.977(6) .
Cu1 N1 1.978(8) .
Cu1 N3 2.342(8) .
O2 C17 1.326(11) .
O1 C1 1.332(11) .
O6 N5 1.277(9) .
C1 C6 1.386(15) .
C1 C2 1.406(15) .
O7 N5 1.193(15) .
N2 C11 1.272(14) .
N2 C10 1.462(16) .
O3 N4 1.141(15) .
N3 C22 1.307(15) .
N3 C18 1.334(15) .
C17 C12 1.408(16) .
C17 C16 1.415(16) .
C2 C3 1.365(15) .
C12 C11 1.392(17) .
C12 C13 1.415(16) .
N1 C7 1.307(15) .
N1 C8 1.473(16) .
C6 C5 1.416(17) .
C6 C7 1.424(18) .
C20 C21 1.359(15) .
C20 C19 1.372(17) .
C20 C20 1.493(19) 2_755
C21 C22 1.392(15) .
N5 O6 1.277(9) 2_655
C15 C16 1.379(16) .
C15 C14 1.44(2) .
C19 C18 1.352(16) .
C10 C9 1.50(2) .
C3 C4 1.42(2) .
C9 C8 1.50(2) .
C13 C14 1.321(19) .
N4 O5 1.263(18) .
N4 O4 1.273(16) .
C5 C4 1.32(2) .
O1S C2S 1.470(19) .
